data_7051977
loop_
_publ_author_name
'Bacchi, Alessia'
'Carcelli, Mauro'
'Pelizzi, Giancarlo'

_publ_section_title
;
 Sampling rifamycin conformational variety by cruising through crystal
 forms: implications for polymorph screening and for biological models
;
_journal_issue 10
_journal_name_full 'New Journal of Chemistry'
_journal_page_first 1725
_journal_paper_doi 10.1039/b804746d
_journal_volume 32
_journal_year 2008
_chemical_formula_sum 'C37 H45 N O12'
_chemical_formula_weight 695.74
_chemical_name_systematic
;
?
;
_space_group_IT_number 4
_symmetry_cell_setting monoclinic
_symmetry_space_group_name_Hall 'P 2yb'
_symmetry_space_group_name_H-M 'P 1 21 1'
_atom_sites_solution_hydrogens geom
_atom_sites_solution_primary direct
_atom_sites_solution_secondary difmap
_audit_creation_method SHELXL-97
_cell_angle_alpha 90.00
_cell_angle_beta 92.48(5)
_cell_angle_gamma 90.00
_cell_formula_units_Z 4
_cell_length_a 24.618(5)
_cell_length_b 14.588(5)
_cell_length_c 10.278(5)
_cell_measurement_reflns_used 20
_cell_measurement_temperature 100(2)
_cell_measurement_theta_max 20
_cell_measurement_theta_min 4
_cell_volume 3688(2)
_computing_structure_refinement 'SHELXL-97 (Sheldrick, 1997)'
_computing_structure_solution 'SIR97 (Altomare et al., 1997)'
_diffrn_ambient_temperature 100(2)
_diffrn_measured_fraction_theta_full 0.959
_diffrn_measured_fraction_theta_max 0.959
_diffrn_measurement_device_type diffractometer
_diffrn_measurement_method '\w/2\q scan'
_diffrn_radiation_monochromator graphite
_diffrn_radiation_source 'fine-focus sealed tube'
_diffrn_radiation_type CuK\a
_diffrn_radiation_wavelength 1.54178
_diffrn_reflns_av_R_equivalents 0.0632
_diffrn_reflns_av_sigmaI/netI 0.1587
_diffrn_reflns_limit_h_max 0
_diffrn_reflns_limit_h_min -29
_diffrn_reflns_limit_k_max 0
_diffrn_reflns_limit_k_min -17
_diffrn_reflns_limit_l_max 12
_diffrn_reflns_limit_l_min -12
_diffrn_reflns_number 7198
_diffrn_reflns_theta_full 70.47
_diffrn_reflns_theta_max 70.47
_diffrn_reflns_theta_min 3.52
_diffrn_standards_decay_% 0
_diffrn_standards_interval_count 100
_diffrn_standards_number 1
_exptl_absorpt_coefficient_mu 0.778
_exptl_absorpt_correction_type none
_exptl_crystal_colour yellow
_exptl_crystal_density_diffrn 1.253
_exptl_crystal_density_method 'not measured'
_exptl_crystal_description prism
_exptl_crystal_F_000 1480
_exptl_crystal_size_max 0.08
_exptl_crystal_size_mid 0.04
_exptl_crystal_size_min 0.02
_refine_diff_density_max 0.440
_refine_diff_density_min -0.303
_refine_diff_density_rms 0.060
_refine_ls_abs_structure_details 'Flack H D (1983), Acta Cryst. A39, 876-881'
_refine_ls_abs_structure_Flack -0.2(4)
_refine_ls_extinction_method none
_refine_ls_goodness_of_fit_ref 0.873
_refine_ls_hydrogen_treatment constr
_refine_ls_matrix_type full
_refine_ls_number_parameters 925
_refine_ls_number_reflns 7057
_refine_ls_number_restraints 1
_refine_ls_restrained_S_all 0.873
_refine_ls_R_factor_all 0.1339
_refine_ls_R_factor_gt 0.0579
_refine_ls_shift/su_max 0.000
_refine_ls_shift/su_mean 0.000
_refine_ls_structure_factor_coef Fsqd
_refine_ls_weighting_details 'calc w=1/[\s^2^(Fo^2^)+(0.0510P)^2^+0.0000P] where P=(Fo^2^+2Fc^2^)/3'
_refine_ls_weighting_scheme calc
_refine_ls_wR_factor_gt 0.1190
_refine_ls_wR_factor_ref 0.1494
_reflns_number_gt 3504
_reflns_number_total 7057
_reflns_threshold_expression >2sigma(I)
_cod_data_source_file b804746d.txt
_cod_data_source_block RSIlowtemp
_cod_original_sg_symbol_H-M 'P 21'
_cod_database_code 7051977

loop_
_symmetry_equiv_pos_as_xyz
'x, y, z'
'-x, y+1/2, -z'

loop_
_atom_site_label
_atom_site_type_symbol
_atom_site_fract_x
_atom_site_fract_y
_atom_site_fract_z
_atom_site_U_iso_or_equiv
_atom_site_adp_type
_atom_site_occupancy
_atom_site_symmetry_multiplicity
_atom_site_calc_flag
_atom_site_refinement_flags
_atom_site_disorder_assembly
_atom_site_disorder_group
N1 N 0.5492(2) 0.7374(5) 0.8562(5) 0.0305(16) Uani 1 1 d . . .
H1 H 0.5399 0.7785 0.9110 0.037 Uiso 1 1 calc R . .
O1 O 0.6146(2) 0.8669(4) 0.9619(5) 0.0352(14) Uani 1 1 d . . .
O2 O 0.7047(2) 0.9543(4) 0.9997(5) 0.0407(15) Uani 1 1 d . . .
H2 H 0.6714 0.9555 0.9912 0.061 Uiso 1 1 calc R . .
O3 O 0.8562(2) 0.8435(4) 0.7756(5) 0.0354(14) Uani 1 1 d . . .
O4 O 0.8007(2) 0.6658(4) 0.5707(5) 0.0410(15) Uani 1 1 d . . .
O5 O 0.8984(2) 0.7909(4) 0.5898(5) 0.0398(15) Uani 1 1 d . . .
O6 O 0.8267(2) 1.0435(4) 0.3524(5) 0.0416(15) Uani 1 1 d . . .
O7 O 0.7266(2) 1.0835(4) 0.4338(5) 0.0337(14) Uani 1 1 d . . .
O8 O 0.7604(3) 1.0910(4) 0.6412(5) 0.059(2) Uani 1 1 d . . .
O9 O 0.6469(2) 1.0126(4) 0.6611(5) 0.0395(15) Uani 1 1 d . . .
H9 H 0.6775 1.0345 0.6695 0.059 Uiso 1 1 calc R . .
O10 O 0.5522(2) 0.9366(4) 0.7338(5) 0.0442(16) Uani 1 1 d . . .
H10 H 0.5831 0.9557 0.7498 0.066 Uiso 1 1 calc R . .
O11 O 0.5205(2) 0.6015(4) 0.7611(5) 0.0373(14) Uani 1 1 d . . .
O12 O 0.6870(2) 0.6882(4) 0.5541(5) 0.0404(15) Uani 1 1 d . . .
C1 C 0.6349(3) 0.8206(5) 0.8741(7) 0.0274(18) Uani 1 1 d . . .
C2 C 0.6011(3) 0.7466(5) 0.8091(7) 0.0263(18) Uani 1 1 d . . .
C3 C 0.6202(3) 0.6984(5) 0.7082(7) 0.0293(19) Uani 1 1 d . . .
H3 H 0.5989 0.6527 0.6690 0.035 Uiso 1 1 calc R . .
C4 C 0.6740(3) 0.7176(5) 0.6607(7) 0.0284(19) Uani 1 1 d . . .
C5 C 0.7693(3) 0.7838(6) 0.7229(7) 0.0261(18) Uani 1 1 d . . .
C6 C 0.8013(3) 0.8464(5) 0.7958(7) 0.0263(18) Uani 1 1 d . . .
C7 C 0.7814(3) 0.9064(6) 0.8885(8) 0.034(2) Uani 1 1 d . . .
C8 C 0.7252(4) 0.8990(5) 0.9058(7) 0.033(2) Uani 1 1 d . . .
C9 C 0.6900(3) 0.8343(5) 0.8367(7) 0.0231(17) Uani 1 1 d . . .
C10 C 0.7127(3) 0.7787(5) 0.7404(6) 0.0230(17) Uani 1 1 d . . .
C11 C 0.8074(3) 0.7286(6) 0.6460(8) 0.034(2) Uani 1 1 d . . .
C12 C 0.8646(3) 0.7645(6) 0.6904(8) 0.035(2) Uani 1 1 d . . .
C13 C 0.8957(4) 0.6901(7) 0.7674(8) 0.048(3) Uani 1 1 d . . .
H13A H 0.9304 0.7138 0.7981 0.071 Uiso 1 1 calc R . .
H13B H 0.9012 0.6382 0.7121 0.071 Uiso 1 1 calc R . .
H13C H 0.8752 0.6717 0.8403 0.071 Uiso 1 1 calc R . .
C14 C 0.8179(4) 0.9748(7) 0.9605(9) 0.057(3) Uani 1 1 d . . .
H14A H 0.8146 1.0335 0.9189 0.086 Uiso 1 1 calc R . .
H14B H 0.8550 0.9544 0.9593 0.086 Uiso 1 1 calc R . .
H14C H 0.8074 0.9797 1.0491 0.086 Uiso 1 1 calc R . .
C15 C 0.5105(3) 0.6711(6) 0.8268(7) 0.032(2) Uani 1 1 d . . .
C16 C 0.4564(3) 0.6847(6) 0.8850(8) 0.037(2) Uani 1 1 d . . .
C17 C 0.4256(4) 0.7593(6) 0.8515(8) 0.041(2) Uani 1 1 d . . .
H17 H 0.3924 0.7630 0.8910 0.049 Uiso 1 1 calc R . .
C18 C 0.4371(3) 0.8354(7) 0.7615(8) 0.046(2) Uani 1 1 d . . .
H18 H 0.4234 0.8930 0.7811 0.055 Uiso 1 1 calc R . .
C19 C 0.4661(3) 0.8279(6) 0.6532(8) 0.038(2) Uani 1 1 d . . .
H19 H 0.4775 0.7700 0.6280 0.046 Uiso 1 1 calc R . .
C20 C 0.4807(3) 0.9099(6) 0.5710(8) 0.034(2) Uani 1 1 d . . .
H20 H 0.4593 0.9628 0.5977 0.041 Uiso 1 1 calc R . .
C21 C 0.5420(4) 0.9324(6) 0.5951(8) 0.038(2) Uani 1 1 d . . .
H21 H 0.5632 0.8815 0.5613 0.046 Uiso 1 1 calc R . .
C22 C 0.5616(3) 1.0246(5) 0.5288(8) 0.036(2) Uani 1 1 d . . .
H22 H 0.5481 1.0237 0.4377 0.043 Uiso 1 1 calc R . .
C23 C 0.6242(3) 1.0319(6) 0.5291(7) 0.0294(19) Uani 1 1 d . . .
H23 H 0.6331 1.0957 0.5088 0.035 Uiso 1 1 calc R . .
C24 C 0.6525(3) 0.9705(6) 0.4295(7) 0.036(2) Uani 1 1 d . . .
H24 H 0.6440 0.9064 0.4486 0.044 Uiso 1 1 calc R . .
C25 C 0.7150(3) 0.9830(5) 0.4435(7) 0.0253(18) Uani 1 1 d . . .
H25 H 0.7278 0.9612 0.5297 0.030 Uiso 1 1 calc R . .
C26 C 0.7497(3) 0.9376(6) 0.3388(8) 0.031(2) Uani 1 1 d . . .
H26 H 0.7404 0.9686 0.2562 0.038 Uiso 1 1 calc R . .
C27 C 0.8111(3) 0.9469(6) 0.3621(8) 0.034(2) Uani 1 1 d . . .
H27 H 0.8278 0.9153 0.2897 0.041 Uiso 1 1 calc R . .
C28 C 0.8343(3) 0.9027(6) 0.4858(7) 0.038(2) Uani 1 1 d . . .
H28 H 0.8195 0.9185 0.5644 0.046 Uiso 1 1 calc R . .
C29 C 0.8750(4) 0.8422(6) 0.4874(8) 0.040(2) Uani 1 1 d . . .
H29 H 0.8902 0.8327 0.4072 0.048 Uiso 1 1 calc R . .
C30 C 0.4390(3) 0.6099(6) 0.9746(8) 0.042(2) Uani 1 1 d . . .
H30A H 0.4429 0.5516 0.9329 0.063 Uiso 1 1 calc R . .
H30B H 0.4017 0.6190 0.9949 0.063 Uiso 1 1 calc R . .
H30C H 0.4614 0.6114 1.0535 0.063 Uiso 1 1 calc R . .
C31 C 0.4671(4) 0.8904(7) 0.4259(8) 0.049(3) Uani 1 1 d . . .
H31A H 0.4303 0.8689 0.4153 0.074 Uiso 1 1 calc R . .
H31B H 0.4914 0.8444 0.3954 0.074 Uiso 1 1 calc R . .
H31C H 0.4712 0.9456 0.3765 0.074 Uiso 1 1 calc R . .
C32 C 0.5372(3) 1.1097(6) 0.5939(8) 0.041(2) Uani 1 1 d . . .
H32A H 0.4984 1.1100 0.5784 0.061 Uiso 1 1 calc R . .
H32B H 0.5524 1.1643 0.5578 0.061 Uiso 1 1 calc R . .
H32C H 0.5456 1.1079 0.6860 0.061 Uiso 1 1 calc R . .
C33 C 0.6293(4) 0.9929(6) 0.2938(8) 0.045(2) Uani 1 1 d . . .
H33A H 0.6546 0.9744 0.2304 0.067 Uiso 1 1 calc R . .
H33B H 0.6230 1.0577 0.2868 0.067 Uiso 1 1 calc R . .
H33C H 0.5956 0.9608 0.2785 0.067 Uiso 1 1 calc R . .
C34 C 0.7343(3) 0.8334(6) 0.3191(8) 0.042(2) Uani 1 1 d . . .
H34A H 0.7429 0.8003 0.3980 0.063 Uiso 1 1 calc R . .
H34B H 0.7544 0.8083 0.2496 0.063 Uiso 1 1 calc R . .
H34C H 0.6960 0.8283 0.2978 0.063 Uiso 1 1 calc R . .
C35 C 0.7532(3) 1.1256(6) 0.5351(8) 0.037(2) Uani 1 1 d . . .
C36 C 0.7710(4) 1.2222(6) 0.4993(8) 0.042(2) Uani 1 1 d . . .
H36A H 0.7729 1.2597 0.5760 0.063 Uiso 1 1 calc R . .
H36B H 0.7452 1.2479 0.4368 0.063 Uiso 1 1 calc R . .
H36C H 0.8061 1.2197 0.4625 0.063 Uiso 1 1 calc R . .
C37 C 0.8828(4) 1.0537(7) 0.3261(9) 0.052(3) Uani 1 1 d . . .
H37A H 0.8917 1.1177 0.3225 0.078 Uiso 1 1 calc R . .
H37B H 0.8898 1.0256 0.2440 0.078 Uiso 1 1 calc R . .
H37C H 0.9047 1.0248 0.3939 0.078 Uiso 1 1 calc R . .
N1A N 0.9505(3) 0.6522(5) 0.3571(6) 0.0322(17) Uani 1 1 d . . .
H1A H 0.9625 0.6132 0.4143 0.039 Uiso 1 1 calc R . .
O1A O 0.8900(2) 0.5258(4) 0.4709(5) 0.0354(14) Uani 1 1 d . . .
O2A O 0.7987(2) 0.4475(4) 0.5219(5) 0.0361(14) Uani 1 1 d . . .
H2A H 0.8312 0.4599 0.5279 0.054 Uiso 1 1 calc R . .
O3A O 0.6401(2) 0.5388(3) 0.2703(5) 0.0292(13) Uani 1 1 d . . .
O4A O 0.6894(2) 0.6982(4) 0.0410(5) 0.0391(15) Uani 1 1 d . . .
O5A O 0.5934(2) 0.5745(4) 0.0710(5) 0.0336(14) Uani 1 1 d . . .
O6A O 0.6568(2) 0.3087(4) -0.1056(5) 0.0417(15) Uani 1 1 d . . .
O7A O 0.7620(2) 0.2871(4) -0.0075(5) 0.0319(13) Uani 1 1 d . . .
O8A O 0.7453(3) 0.3216(4) 0.2006(5) 0.0515(18) Uani 1 1 d . . .
O9A O 0.8551(2) 0.3926(5) 0.1758(5) 0.054(2) Uani 1 1 d . . .
H9A H 0.8219 0.3912 0.1790 0.081 Uiso 1 1 calc R . .
O10A O 0.9560(2) 0.4391(5) 0.2567(5) 0.0454(16) Uani 1 1 d . . .
H10A H 0.9278 0.4137 0.2759 0.068 Uiso 1 1 calc R . .
O11A O 0.9708(2) 0.7879(4) 0.2533(5) 0.0406(15) Uani 1 1 d . . .
O12A O 0.8028(2) 0.6758(4) 0.0368(5) 0.0418(16) Uani 1 1 d . . .
C1A C 0.8654(3) 0.5675(6) 0.3791(7) 0.0283(19) Uani 1 1 d . . .
C2A C 0.8973(3) 0.6384(5) 0.3072(7) 0.0295(19) Uani 1 1 d . . .
C3A C 0.8739(3) 0.6800(6) 0.1979(7) 0.035(2) Uani 1 1 d . . .
H3A H 0.8932 0.7242 0.1540 0.041 Uiso 1 1 calc R . .
C4A C 0.8185(3) 0.6551(6) 0.1500(8) 0.032(2) Uani 1 1 d . . .
C5A C 0.7267(3) 0.5961(5) 0.2148(7) 0.0254(18) Uani 1 1 d . . .
C6A C 0.6954(3) 0.5402(5) 0.2974(7) 0.0273(18) Uani 1 1 d . . .
C7A C 0.7184(3) 0.4890(5) 0.4003(7) 0.0266(18) Uani 1 1 d . . .
C8A C 0.7746(3) 0.4966(5) 0.4231(7) 0.0254(18) Uani 1 1 d . . .
C9A C 0.8077(3) 0.5534(5) 0.3416(7) 0.0277(19) Uani 1 1 d . . .
C10A C 0.7830(3) 0.6012(5) 0.2364(6) 0.0220(17) Uani 1 1 d . . .
C11A C 0.6856(3) 0.6433(6) 0.1267(7) 0.0301(19) Uani 1 1 d . . .
C12A C 0.6281(3) 0.6115(6) 0.1710(7) 0.034(2) Uani 1 1 d . . .
C13A C 0.5977(3) 0.6895(6) 0.2324(8) 0.036(2) Uani 1 1 d . . .
H13D H 0.6174 0.7096 0.3099 0.055 Uiso 1 1 calc R . .
H13E H 0.5622 0.6689 0.2543 0.055 Uiso 1 1 calc R . .
H13F H 0.5942 0.7395 0.1719 0.055 Uiso 1 1 calc R . .
C14A C 0.6825(3) 0.4342(6) 0.4854(8) 0.041(2) Uani 1 1 d . . .
H14D H 0.6622 0.3906 0.4331 0.061 Uiso 1 1 calc R . .
H14E H 0.6579 0.4746 0.5272 0.061 Uiso 1 1 calc R . .
H14F H 0.7045 0.4025 0.5502 0.061 Uiso 1 1 calc R . .
C15A C 0.9865(3) 0.7225(6) 0.3245(7) 0.031(2) Uani 1 1 d . . .
C16A C 1.0429(3) 0.7158(6) 0.3813(8) 0.034(2) Uani 1 1 d . . .
C17A C 1.0760(4) 0.6447(6) 0.3560(8) 0.041(2) Uani 1 1 d . . .
H17A H 1.1106 0.6466 0.3959 0.049 Uiso 1 1 calc R . .
C18A C 1.0636(3) 0.5640(6) 0.2721(8) 0.035(2) Uani 1 1 d . . .
H18A H 1.0798 0.5087 0.2964 0.043 Uiso 1 1 calc R . .
C19A C 1.0316(4) 0.5643(6) 0.1657(8) 0.037(2) Uani 1 1 d . . .
H19A H 1.0181 0.6204 0.1358 0.044 Uiso 1 1 calc R . .
C20A C 1.0150(3) 0.4781(6) 0.0883(7) 0.033(2) Uani 1 1 d . . .
H20A H 1.0394 0.4275 0.1136 0.039 Uiso 1 1 calc R . .
C21A C 0.9561(3) 0.4516(5) 0.1171(7) 0.032(2) Uani 1 1 d . . .
H21A H 0.9324 0.5035 0.0937 0.039 Uiso 1 1 calc R . .
C22A C 0.9331(3) 0.3642(6) 0.0462(8) 0.037(2) Uani 1 1 d . . .
H22A H 0.9397 0.3719 -0.0465 0.044 Uiso 1 1 calc R . .
C23A C 0.8711(4) 0.3506(6) 0.0564(7) 0.040(2) Uani 1 1 d . . .
H23A H 0.8639 0.2847 0.0619 0.048 Uiso 1 1 calc R . .
C24A C 0.8364(3) 0.3896(6) -0.0597(7) 0.034(2) Uani 1 1 d . . .
H24A H 0.8467 0.4538 -0.0723 0.041 Uiso 1 1 calc R . .
C25A C 0.7744(3) 0.3854(6) -0.0376(8) 0.034(2) Uani 1 1 d . . .
H25A H 0.7668 0.4226 0.0389 0.041 Uiso 1 1 calc R . .
C26A C 0.7357(3) 0.4147(5) -0.1493(7) 0.033(2) Uani 1 1 d . . .
H26A H 0.7436 0.3769 -0.2251 0.039 Uiso 1 1 calc R . .
C27A C 0.6740(4) 0.4045(6) -0.1250(8) 0.037(2) Uani 1 1 d . . .
H27A H 0.6538 0.4281 -0.2020 0.044 Uiso 1 1 calc R . .
C28A C 0.6564(3) 0.4585(6) -0.0082(7) 0.034(2) Uani 1 1 d . . .
H28A H 0.6743 0.4511 0.0727 0.040 Uiso 1 1 calc R . .
C29A C 0.6145(4) 0.5175(6) -0.0232(8) 0.040(2) Uani 1 1 d . . .
H29A H 0.5977 0.5205 -0.1059 0.048 Uiso 1 1 calc R . .
C30A C 1.0594(4) 0.7996(7) 0.4651(8) 0.050(3) Uani 1 1 d . . .
H30D H 1.0967 0.7938 0.4947 0.075 Uiso 1 1 calc R . .
H30E H 1.0368 0.8029 0.5389 0.075 Uiso 1 1 calc R . .
H30F H 1.0549 0.8544 0.4141 0.075 Uiso 1 1 calc R . .
C31A C 1.0194(4) 0.4982(6) -0.0606(8) 0.047(3) Uani 1 1 d . . .
H31D H 1.0151 0.4421 -0.1088 0.070 Uiso 1 1 calc R . .
H31E H 1.0544 0.5243 -0.0757 0.070 Uiso 1 1 calc R . .
H31F H 0.9914 0.5406 -0.0885 0.070 Uiso 1 1 calc R . .
C32A C 0.9644(4) 0.2767(7) 0.0922(12) 0.076(4) Uani 1 1 d . . .
H32D H 0.9496 0.2243 0.0467 0.114 Uiso 1 1 calc R . .
H32E H 0.9608 0.2687 0.1841 0.114 Uiso 1 1 calc R . .
H32F H 1.0022 0.2831 0.0742 0.114 Uiso 1 1 calc R . .
C33A C 0.8495(4) 0.3351(7) -0.1843(7) 0.049(3) Uani 1 1 d . . .
H33D H 0.8336 0.3657 -0.2594 0.074 Uiso 1 1 calc R . .
H33E H 0.8348 0.2744 -0.1790 0.074 Uiso 1 1 calc R . .
H33F H 0.8882 0.3316 -0.1916 0.074 Uiso 1 1 calc R . .
C34A C 0.7470(4) 0.5167(6) -0.1856(8) 0.041(2) Uani 1 1 d . . .
H34D H 0.7830 0.5220 -0.2172 0.061 Uiso 1 1 calc R . .
H34E H 0.7440 0.5546 -0.1098 0.061 Uiso 1 1 calc R . .
H34F H 0.7210 0.5363 -0.2521 0.061 Uiso 1 1 calc R . .
C35A C 0.7454(3) 0.2665(6) 0.1114(8) 0.037(2) Uani 1 1 d . . .
C36A C 0.7287(4) 0.1668(6) 0.1206(9) 0.048(3) Uani 1 1 d . . .
H36D H 0.7229 0.1420 0.0346 0.072 Uiso 1 1 calc R . .
H36E H 0.6958 0.1623 0.1668 0.072 Uiso 1 1 calc R . .
H36F H 0.7570 0.1329 0.1663 0.072 Uiso 1 1 calc R . .
C37A C 0.6650(5) 0.2469(7) -0.2109(9) 0.068(3) Uani 1 1 d . . .
H37D H 0.6570 0.2776 -0.2921 0.102 Uiso 1 1 calc R . .
H37E H 0.6415 0.1949 -0.2036 0.102 Uiso 1 1 calc R . .
H37F H 0.7022 0.2268 -0.2077 0.102 Uiso 1 1 calc R . .

loop_
_atom_site_aniso_label
_atom_site_aniso_U_11
_atom_site_aniso_U_22
_atom_site_aniso_U_33
_atom_site_aniso_U_23
_atom_site_aniso_U_13
_atom_site_aniso_U_12
N1 0.028(4) 0.042(4) 0.022(3) -0.002(3) 0.004(3) -0.008(3)
O1 0.046(4) 0.032(3) 0.029(3) -0.006(3) 0.006(3) 0.005(3)
O2 0.048(4) 0.041(4) 0.034(3) -0.015(3) 0.014(3) -0.005(3)
O3 0.031(3) 0.040(4) 0.036(3) -0.008(3) 0.008(3) -0.005(3)
O4 0.048(4) 0.039(4) 0.036(3) -0.015(3) 0.009(3) 0.003(3)
O5 0.035(3) 0.052(4) 0.033(3) -0.002(3) 0.007(3) 0.002(3)
O6 0.047(4) 0.040(4) 0.039(3) 0.005(3) 0.015(3) -0.012(3)
O7 0.050(4) 0.027(3) 0.025(3) -0.002(2) 0.001(3) 0.003(3)
O8 0.105(6) 0.040(4) 0.030(3) 0.001(3) -0.012(4) -0.009(4)
O9 0.045(4) 0.043(4) 0.031(3) 0.000(3) 0.005(3) 0.001(3)
O10 0.063(4) 0.040(4) 0.030(3) 0.006(3) 0.006(3) -0.009(4)
O11 0.045(4) 0.033(3) 0.035(3) -0.005(3) 0.009(3) 0.002(3)
O12 0.056(4) 0.038(4) 0.028(3) -0.013(3) 0.014(3) -0.006(3)
C1 0.037(5) 0.016(4) 0.029(4) 0.004(3) 0.003(4) 0.006(4)
C2 0.020(4) 0.027(4) 0.032(4) 0.005(4) -0.002(3) -0.001(4)
C3 0.036(5) 0.021(5) 0.031(4) 0.001(4) -0.001(4) -0.001(4)
C4 0.046(5) 0.023(4) 0.017(4) -0.001(3) 0.005(4) -0.001(4)
C5 0.024(4) 0.034(5) 0.021(4) 0.002(4) 0.000(3) 0.000(4)
C6 0.021(4) 0.029(5) 0.029(4) 0.003(4) 0.002(3) -0.005(4)
C7 0.041(5) 0.031(5) 0.032(5) -0.008(4) 0.016(4) -0.008(4)
C8 0.055(6) 0.022(4) 0.023(4) -0.002(4) 0.002(4) 0.006(4)
C9 0.028(4) 0.018(4) 0.024(4) 0.001(3) 0.004(3) 0.003(3)
C10 0.036(5) 0.020(4) 0.012(4) 0.001(3) -0.008(3) 0.004(4)
C11 0.034(5) 0.036(5) 0.032(5) 0.009(4) 0.008(4) 0.008(4)
C12 0.026(5) 0.045(6) 0.035(5) -0.004(4) 0.011(4) 0.009(4)
C13 0.049(6) 0.062(7) 0.033(5) 0.009(5) 0.004(4) 0.007(5)
C14 0.052(6) 0.069(8) 0.051(6) -0.028(6) 0.009(5) -0.006(6)
C15 0.045(5) 0.026(5) 0.026(4) 0.008(4) -0.002(4) 0.004(4)
C16 0.044(5) 0.035(5) 0.032(5) -0.003(4) 0.008(4) 0.000(5)
C17 0.039(5) 0.044(6) 0.041(5) -0.004(4) 0.014(4) 0.000(5)
C18 0.050(6) 0.039(6) 0.049(6) 0.008(5) 0.009(5) 0.015(5)
C19 0.038(5) 0.034(5) 0.043(5) 0.005(4) 0.004(4) 0.004(4)
C20 0.035(5) 0.030(5) 0.038(5) 0.003(4) 0.007(4) 0.013(4)
C21 0.047(6) 0.023(5) 0.044(5) 0.005(4) 0.013(4) 0.007(4)
C22 0.052(6) 0.019(4) 0.039(5) 0.007(4) 0.016(4) 0.009(4)
C23 0.043(5) 0.023(4) 0.023(4) 0.003(4) 0.007(4) -0.003(4)
C24 0.056(6) 0.025(5) 0.029(5) 0.002(4) 0.012(4) 0.000(4)
C25 0.027(4) 0.032(5) 0.017(4) 0.000(3) 0.003(3) 0.005(4)
C26 0.040(5) 0.025(5) 0.030(4) -0.001(4) 0.016(4) 0.009(4)
C27 0.036(5) 0.038(5) 0.029(4) 0.000(4) 0.015(4) 0.001(4)
C28 0.047(5) 0.045(6) 0.025(4) -0.006(4) 0.018(4) -0.002(5)
C29 0.050(6) 0.035(5) 0.036(5) -0.014(4) 0.018(4) -0.002(5)
C30 0.042(5) 0.047(6) 0.038(5) 0.004(5) 0.010(4) 0.005(5)
C31 0.048(6) 0.052(6) 0.047(6) 0.007(5) -0.009(5) -0.008(5)
C32 0.040(5) 0.041(6) 0.043(5) 0.007(4) 0.016(4) 0.008(4)
C33 0.054(6) 0.041(6) 0.039(5) -0.003(4) 0.013(4) -0.004(5)
C34 0.048(6) 0.034(5) 0.046(5) -0.010(4) 0.018(4) -0.001(5)
C35 0.042(6) 0.038(5) 0.032(5) -0.004(4) 0.006(4) 0.003(4)
C36 0.050(6) 0.036(5) 0.039(5) -0.004(4) 0.003(4) -0.006(5)
C37 0.046(6) 0.043(6) 0.069(7) -0.013(5) 0.025(5) -0.008(5)
N1A 0.030(4) 0.037(4) 0.030(4) 0.009(3) 0.005(3) -0.004(3)
O1A 0.038(3) 0.042(4) 0.027(3) 0.009(3) 0.007(3) 0.002(3)
O2A 0.048(4) 0.034(3) 0.026(3) 0.011(3) 0.002(3) -0.004(3)
O3A 0.036(3) 0.027(3) 0.024(3) 0.004(2) -0.003(2) -0.001(3)
O4A 0.046(4) 0.041(4) 0.031(3) 0.009(3) 0.004(3) -0.004(3)
O5A 0.040(3) 0.031(3) 0.031(3) -0.001(3) 0.004(3) 0.005(3)
O6A 0.061(4) 0.031(3) 0.034(3) -0.003(3) 0.016(3) -0.002(3)
O7A 0.048(4) 0.021(3) 0.028(3) -0.001(2) 0.012(3) -0.005(3)
O8A 0.088(5) 0.042(4) 0.026(3) 0.000(3) 0.020(3) 0.000(4)
O9A 0.033(3) 0.101(6) 0.029(3) -0.022(4) 0.008(3) 0.004(4)
O10A 0.057(4) 0.057(4) 0.022(3) 0.003(3) 0.005(3) -0.020(4)
O11A 0.049(4) 0.040(4) 0.034(3) 0.004(3) 0.011(3) 0.000(3)
O12A 0.054(4) 0.045(4) 0.026(3) 0.008(3) -0.002(3) -0.005(3)
C1A 0.033(5) 0.032(5) 0.021(4) -0.002(4) 0.006(3) 0.005(4)
C2A 0.029(5) 0.030(5) 0.030(4) -0.004(4) 0.008(4) 0.000(4)
C3A 0.051(6) 0.028(5) 0.026(4) 0.004(4) 0.018(4) 0.001(4)
C4A 0.032(5) 0.027(5) 0.037(5) 0.005(4) 0.000(4) 0.000(4)
C5A 0.033(5) 0.028(4) 0.017(4) -0.001(3) 0.011(3) -0.004(4)
C6A 0.032(5) 0.018(4) 0.032(4) -0.009(4) 0.004(4) 0.010(4)
C7A 0.041(5) 0.021(4) 0.018(4) 0.000(3) 0.004(3) 0.005(4)
C8A 0.029(4) 0.026(4) 0.021(4) -0.001(3) -0.001(3) 0.002(4)
C9A 0.027(4) 0.026(4) 0.031(4) 0.006(4) 0.019(4) 0.006(4)
C10A 0.032(5) 0.016(4) 0.018(4) -0.001(3) 0.002(3) 0.005(4)
C11A 0.037(5) 0.027(5) 0.027(4) -0.004(4) 0.013(4) 0.005(4)
C12A 0.045(5) 0.037(5) 0.021(4) 0.002(4) 0.006(4) 0.002(4)
C13A 0.046(5) 0.028(5) 0.036(5) 0.004(4) 0.009(4) 0.003(4)
C14A 0.055(6) 0.036(5) 0.032(5) 0.000(4) 0.003(4) -0.001(5)
C15A 0.044(5) 0.023(4) 0.028(4) -0.010(4) 0.016(4) -0.005(4)
C16A 0.036(5) 0.028(5) 0.038(5) 0.002(4) 0.011(4) -0.001(4)
C17A 0.036(5) 0.044(6) 0.043(5) 0.002(4) 0.009(4) -0.006(5)
C18A 0.036(5) 0.026(5) 0.044(5) -0.005(4) 0.010(4) 0.005(4)
C19A 0.049(6) 0.032(5) 0.031(5) 0.002(4) 0.017(4) 0.005(4)
C20A 0.041(5) 0.033(5) 0.024(4) 0.002(4) 0.008(4) 0.008(4)
C21A 0.043(5) 0.022(4) 0.034(4) 0.001(4) 0.012(4) 0.008(4)
C22A 0.043(5) 0.040(5) 0.027(4) -0.013(4) 0.002(4) -0.001(4)
C23A 0.062(6) 0.030(5) 0.028(5) -0.001(4) 0.007(4) 0.012(5)
C24A 0.045(5) 0.030(5) 0.027(4) -0.003(4) 0.004(4) -0.003(4)
C25A 0.040(5) 0.032(5) 0.032(5) -0.007(4) 0.013(4) 0.002(4)
C26A 0.045(5) 0.028(5) 0.026(4) -0.002(4) 0.013(4) 0.001(4)
C27A 0.051(6) 0.032(5) 0.028(5) -0.002(4) 0.003(4) 0.010(4)
C28A 0.045(5) 0.038(5) 0.017(4) -0.002(4) -0.001(4) -0.005(5)
C29A 0.058(6) 0.028(5) 0.035(5) 0.003(4) 0.012(4) -0.002(5)
C30A 0.053(6) 0.052(6) 0.045(5) -0.017(5) 0.011(5) -0.006(5)
C31A 0.059(6) 0.045(6) 0.039(5) -0.009(5) 0.018(5) -0.004(5)
C32A 0.043(6) 0.047(7) 0.139(11) -0.021(7) 0.011(7) 0.006(6)
C33A 0.067(7) 0.056(6) 0.025(5) -0.008(5) 0.008(4) 0.021(6)
C34A 0.053(6) 0.041(6) 0.028(4) 0.003(4) 0.015(4) 0.001(5)
C35A 0.030(5) 0.041(6) 0.039(5) 0.005(5) 0.002(4) 0.005(4)
C36A 0.053(6) 0.040(6) 0.053(6) 0.012(5) 0.015(5) -0.002(5)
C37A 0.091(9) 0.069(8) 0.046(6) -0.017(6) 0.007(6) -0.014(7)

loop_
_atom_type_symbol
_atom_type_description
_atom_type_scat_dispersion_real
_atom_type_scat_dispersion_imag
_atom_type_scat_source
C C 0.0181 0.0091 'International Tables Vol C Tables 4.2.6.8 and 6.1.1.4'
H H 0.0000 0.0000 'International Tables Vol C Tables 4.2.6.8 and 6.1.1.4'
N N 0.0311 0.0180 'International Tables Vol C Tables 4.2.6.8 and 6.1.1.4'
O O 0.0492 0.0322 'International Tables Vol C Tables 4.2.6.8 and 6.1.1.4'

loop_
_geom_angle_atom_site_label_1
_geom_angle_atom_site_label_2
_geom_angle_atom_site_label_3
_geom_angle
_geom_angle_site_symmetry_1
_geom_angle_site_symmetry_3
_geom_angle_publ_flag
C15 N1 C2 128.7(7) . . ?
C6 O3 C12 106.2(6) . . ?
C29 O5 C12 117.5(6) . . ?
C37 O6 C27 111.9(7) . . ?
C35 O7 C25 118.7(6) . . ?
O1 C1 C9 121.9(7) . . ?
O1 C1 C2 118.7(7) . . ?
C9 C1 C2 119.4(7) . . ?
C3 C2 N1 124.8(7) . . ?
C3 C2 C1 120.7(7) . . ?
N1 C2 C1 114.4(7) . . ?
C2 C3 C4 120.5(7) . . ?
O12 C4 C3 120.3(7) . . ?
O12 C4 C10 120.3(7) . . ?
C3 C4 C10 119.3(6) . . ?
C6 C5 C10 120.0(7) . . ?
C6 C5 C11 106.6(7) . . ?
C10 C5 C11 133.2(7) . . ?
O3 C6 C7 119.8(7) . . ?
O3 C6 C5 115.6(7) . . ?
C7 C6 C5 124.6(7) . . ?
C6 C7 C8 114.4(7) . . ?
C6 C7 C14 121.9(8) . . ?
C8 C7 C14 123.7(7) . . ?
O2 C8 C7 116.0(7) . . ?
O2 C8 C9 120.0(7) . . ?
C7 C8 C9 124.0(7) . . ?
C10 C9 C1 120.8(7) . . ?
C10 C9 C8 118.2(7) . . ?
C1 C9 C8 120.7(7) . . ?
C9 C10 C5 118.7(7) . . ?
C9 C10 C4 117.2(7) . . ?
C5 C10 C4 124.1(7) . . ?
O4 C11 C5 132.9(8) . . ?
O4 C11 C12 122.8(7) . . ?
C5 C11 C12 104.2(7) . . ?
O5 C12 O3 109.0(7) . . ?
O5 C12 C13 105.9(6) . . ?
O3 C12 C13 109.2(7) . . ?
O5 C12 C11 115.7(7) . . ?
O3 C12 C11 106.9(6) . . ?
C13 C12 C11 109.9(7) . . ?
O11 C15 N1 122.5(8) . . ?
O11 C15 C16 121.5(8) . . ?
N1 C15 C16 115.9(7) . . ?
C17 C16 C15 120.0(8) . . ?
C17 C16 C30 124.5(8) . . ?
C15 C16 C30 115.5(7) . . ?
C16 C17 C18 129.6(8) . . ?
C19 C18 C17 125.1(8) . . ?
C18 C19 C20 122.7(8) . . ?
C19 C20 C31 110.3(7) . . ?
C19 C20 C21 109.3(7) . . ?
C31 C20 C21 111.2(7) . . ?
O10 C21 C20 107.1(6) . . ?
O10 C21 C22 110.2(7) . . ?
C20 C21 C22 114.8(7) . . ?
C23 C22 C32 110.5(7) . . ?
C23 C22 C21 112.2(7) . . ?
C32 C22 C21 111.3(6) . . ?
O9 C23 C22 109.1(6) . . ?
O9 C23 C24 109.5(6) . . ?
C22 C23 C24 115.9(7) . . ?
C33 C24 C23 108.7(7) . . ?
C33 C24 C25 113.1(6) . . ?
C23 C24 C25 110.1(7) . . ?
O7 C25 C24 107.5(6) . . ?
O7 C25 C26 105.0(6) . . ?
C24 C25 C26 117.4(6) . . ?
C27 C26 C25 115.1(7) . . ?
C27 C26 C34 109.8(7) . . ?
C25 C26 C34 111.3(6) . . ?
O6 C27 C28 112.1(7) . . ?
O6 C27 C26 109.6(7) . . ?
C28 C27 C26 115.3(7) . . ?
C29 C28 C27 123.2(7) . . ?
C28 C29 O5 130.5(8) . . ?
O8 C35 O7 123.6(8) . . ?
O8 C35 C36 124.8(8) . . ?
O7 C35 C36 111.6(7) . . ?
C2A N1A C15A 127.3(7) . . ?
C6A O3A C12A 107.0(6) . . ?
C29A O5A C12A 120.0(7) . . ?
C37A O6A C27A 116.3(6) . . ?
C35A O7A C25A 118.4(6) . . ?
O1A C1A C9A 123.9(7) . . ?
O1A C1A C2A 117.0(7) . . ?
C9A C1A C2A 119.0(7) . . ?
C3A C2A N1A 125.9(7) . . ?
C3A C2A C1A 119.4(7) . . ?
N1A C2A C1A 114.7(7) . . ?
C2A C3A C4A 120.7(7) . . ?
O12A C4A C3A 119.7(7) . . ?
O12A C4A C10A 121.1(7) . . ?
C3A C4A C10A 119.1(7) . . ?
C10A C5A C6A 119.5(7) . . ?
C10A C5A C11A 135.4(7) . . ?
C6A C5A C11A 104.8(7) . . ?
O3A C6A C7A 120.7(7) . . ?
O3A C6A C5A 116.2(7) . . ?
C7A C6A C5A 123.1(7) . . ?
C6A C7A C8A 116.8(7) . . ?
C6A C7A C14A 119.9(7) . . ?
C8A C7A C14A 123.2(7) . . ?
O2A C8A C7A 118.7(7) . . ?
O2A C8A C9A 119.6(7) . . ?
C7A C8A C9A 121.6(7) . . ?
C10A C9A C8A 119.5(7) . . ?
C10A C9A C1A 120.9(7) . . ?
C8A C9A C1A 119.2(7) . . ?
C5A C10A C9A 119.3(7) . . ?
C5A C10A C4A 122.3(7) . . ?
C9A C10A C4A 118.4(7) . . ?
O4A C11A C5A 132.9(8) . . ?
O4A C11A C12A 120.6(7) . . ?
C5A C11A C12A 106.4(6) . . ?
O5A C12A O3A 108.8(6) . . ?
O5A C12A C13A 107.2(7) . . ?
O3A C12A C13A 109.6(6) . . ?
O5A C12A C11A 115.1(6) . . ?
O3A C12A C11A 104.6(6) . . ?
C13A C12A C11A 111.4(7) . . ?
O11A C15A N1A 120.9(8) . . ?
O11A C15A C16A 122.6(8) . . ?
N1A C15A C16A 116.5(7) . . ?
C17A C16A C15A 122.4(8) . . ?
C17A C16A C30A 124.7(8) . . ?
C15A C16A C30A 112.8(7) . . ?
C16A C17A C18A 127.6(8) . . ?
C19A C18A C17A 125.4(8) . . ?
C18A C19A C20A 124.3(8) . . ?
C19A C20A C21A 109.7(6) . . ?
C19A C20A C31A 108.9(7) . . ?
C21A C20A C31A 109.9(7) . . ?
O10A C21A C20A 105.3(6) . . ?
O10A C21A C22A 110.1(7) . . ?
C20A C21A C22A 116.1(6) . . ?
C23A C22A C32A 110.6(7) . . ?
C23A C22A C21A 114.3(7) . . ?
C32A C22A C21A 111.3(7) . . ?
O9A C23A C24A 109.9(7) . . ?
O9A C23A C22A 108.0(7) . . ?
C24A C23A C22A 114.4(7) . . ?
C23A C24A C33A 108.8(7) . . ?
C23A C24A C25A 112.7(7) . . ?
C33A C24A C25A 109.9(7) . . ?
O7A C25A C26A 107.3(6) . . ?
O7A C25A C24A 106.1(6) . . ?
C26A C25A C24A 117.7(6) . . ?
C25A C26A C27A 115.8(6) . . ?
C25A C26A C34A 109.6(7) . . ?
C27A C26A C34A 108.3(7) . . ?
O6A C27A C28A 107.0(6) . . ?
O6A C27A C26A 113.6(6) . . ?
C28A C27A C26A 113.1(7) . . ?
C29A C28A C27A 119.1(7) . . ?
C28A C29A O5A 127.5(8) . . ?
O8A C35A O7A 123.3(8) . . ?
O8A C35A C36A 125.2(8) . . ?
O7A C35A C36A 111.5(8) . . ?

loop_
_geom_bond_atom_site_label_1
_geom_bond_atom_site_label_2
_geom_bond_distance
_geom_bond_site_symmetry_2
_geom_bond_publ_flag
N1 C15 1.380(10) . ?
N1 C2 1.394(9) . ?
O1 C1 1.249(8) . ?
O2 C8 1.371(9) . ?
O3 C6 1.376(8) . ?
O3 C12 1.468(9) . ?
O4 C11 1.206(10) . ?
O5 C29 1.396(10) . ?
O5 C12 1.409(9) . ?
O6 C37 1.427(9) . ?
O6 C27 1.464(10) . ?
O7 C35 1.352(10) . ?
O7 C25 1.498(9) . ?
O8 C35 1.207(9) . ?
O9 C23 1.473(8) . ?
O10 C21 1.438(9) . ?
O11 C15 1.249(9) . ?
O12 C4 1.231(8) . ?
C1 C9 1.441(10) . ?
C1 C2 1.501(10) . ?
C2 C3 1.353(10) . ?
C3 C4 1.459(10) . ?
C4 C10 1.519(10) . ?
C5 C6 1.401(10) . ?
C5 C10 1.414(10) . ?
C5 C11 1.489(10) . ?
C6 C7 1.397(10) . ?
C7 C8 1.408(11) . ?
C7 C14 1.514(11) . ?
C8 C9 1.446(11) . ?
C9 C10 1.414(9) . ?
C11 C12 1.553(12) . ?
C12 C13 1.529(11) . ?
C15 C16 1.499(11) . ?
C16 C17 1.361(11) . ?
C16 C30 1.503(11) . ?
C17 C18 1.480(11) . ?
C18 C19 1.352(10) . ?
C19 C20 1.518(11) . ?
C20 C31 1.541(11) . ?
C20 C21 1.555(11) . ?
C21 C22 1.592(11) . ?
C22 C23 1.543(11) . ?
C22 C32 1.545(10) . ?
C23 C24 1.548(10) . ?
C24 C33 1.519(11) . ?
C24 C25 1.551(11) . ?
C25 C26 1.552(9) . ?
C26 C27 1.526(11) . ?
C26 C34 1.577(11) . ?
C27 C28 1.515(11) . ?
C28 C29 1.333(11) . ?
C35 C36 1.525(11) . ?
N1A C2A 1.400(10) . ?
N1A C15A 1.406(9) . ?
O1A C1A 1.257(8) . ?
O2A C8A 1.357(8) . ?
O3A C6A 1.378(8) . ?
O3A C12A 1.492(9) . ?
O4A C11A 1.198(9) . ?
O5A C29A 1.394(9) . ?
O5A C12A 1.415(9) . ?
O6A C37A 1.430(10) . ?
O6A C27A 1.476(10) . ?
O7A C35A 1.339(9) . ?
O7A C25A 1.501(9) . ?
O8A C35A 1.219(10) . ?
O9A C23A 1.442(9) . ?
O10A C21A 1.446(9) . ?
O11A C15A 1.252(9) . ?
O12A C4A 1.246(9) . ?
C1A C9A 1.469(10) . ?
C1A C2A 1.511(10) . ?
C2A C3A 1.382(11) . ?
C3A C4A 1.475(11) . ?
C4A C10A 1.495(10) . ?
C5A C10A 1.398(10) . ?
C5A C6A 1.427(10) . ?
C5A C11A 1.494(11) . ?
C6A C7A 1.394(10) . ?
C7A C8A 1.398(11) . ?
C7A C14A 1.500(10) . ?
C8A C9A 1.453(10) . ?
C9A C10A 1.403(10) . ?
C11A C12A 1.576(11) . ?
C12A C13A 1.515(11) . ?
C15A C16A 1.486(11) . ?
C16A C17A 1.352(11) . ?
C16A C30A 1.540(11) . ?
C17A C18A 1.482(11) . ?
C18A C19A 1.320(11) . ?
C19A C20A 1.535(11) . ?
C20A C21A 1.541(10) . ?
C20A C31A 1.566(10) . ?
C21A C22A 1.563(11) . ?
C22A C23A 1.547(11) . ?
C22A C32A 1.555(12) . ?
C23A C24A 1.545(11) . ?
C24A C33A 1.552(10) . ?
C24A C25A 1.555(11) . ?
C25A C26A 1.520(11) . ?
C26A C27A 1.556(11) . ?
C26A C34A 1.563(11) . ?
C27A C28A 1.515(10) . ?
C28A C29A 1.347(11) . ?
C35A C36A 1.516(12) . ?
